data_7237443
loop_
_publ_author_name
'Lv, Xiu-Liang'
'Xie, Lin-Hua'
'Wang, Bin'
'Zhao, Minjian'
'Cui, Yuanjing'
'Li, Jian-Rong'

_publ_section_title
;
 Flexible metal--organic frameworks for the wavelength-based luminescence
 sensing of aqueous pH
;
_journal_issue 39
_journal_name_full 'Journal of Materials Chemistry C'
_journal_page_first 10628
_journal_paper_doi 10.1039/C8TC03036G
_journal_volume 6
_journal_year 2018
_chemical_formula_sum 'C40 H21 N O16 Zr3'
_chemical_formula_weight 1045.24
_space_group_IT_number 71
_space_group_name_Hall '-I 2 2'
_space_group_name_H-M_alt 'I m m m'
_symmetry_cell_setting orthorhombic
_symmetry_space_group_name_H-M 'I m m m'
_atom_sites_solution_hydrogens geom
_atom_sites_solution_primary direct
_atom_sites_solution_secondary difmap
_audit_creation_method SHELXL-97
_audit_update_record
;
2016-01-09 deposited with the CCDC.
2018-09-04 downloaded from the CCDC.
;
_cell_angle_alpha 90.00
_cell_angle_beta 90.00
_cell_angle_gamma 90.00
_cell_formula_units_Z 8
_cell_length_a 20.194(17)
_cell_length_b 31.65(3)
_cell_length_c 33.78(3)
_cell_measurement_reflns_used 1639
_cell_measurement_temperature 110(2)
_cell_measurement_theta_max 20.377
_cell_measurement_theta_min 2.178
_cell_volume 21590(3)
_computing_structure_refinement 'SHELXL-97 (Sheldrick, 1997)'
_computing_structure_solution 'SHELXS-97 (Sheldrick, 1990)'
_diffrn_ambient_temperature 110(2)
_diffrn_measured_fraction_theta_full 0.977
_diffrn_measured_fraction_theta_max 0.977
_diffrn_measurement_device_type 'SuperNova, Dual, Cu at zero, AtlasS2'
_diffrn_measurement_method '\w scans'
_diffrn_radiation_monochromator graphite
_diffrn_radiation_source 'fine-focus sealed tube'
_diffrn_radiation_type MoK\a
_diffrn_radiation_wavelength 0.71073
_diffrn_reflns_av_R_equivalents 0.2231
_diffrn_reflns_av_sigmaI/netI 0.2094
_diffrn_reflns_limit_h_max 23
_diffrn_reflns_limit_h_min -23
_diffrn_reflns_limit_k_max 37
_diffrn_reflns_limit_k_min -36
_diffrn_reflns_limit_l_max 39
_diffrn_reflns_limit_l_min -40
_diffrn_reflns_number 81198
_diffrn_reflns_theta_full 25.16
_diffrn_reflns_theta_max 25.16
_diffrn_reflns_theta_min 1.70
_exptl_absorpt_coefficient_mu 0.312
_exptl_absorpt_correction_T_max 0.9815
_exptl_absorpt_correction_T_min 0.9460
_exptl_absorpt_process_details sadabs
_exptl_crystal_colour colorless
_exptl_crystal_density_diffrn 0.643
_exptl_crystal_density_method 'not measured'
_exptl_crystal_description block
_exptl_crystal_F_000 4128
_exptl_crystal_size_max 0.18
_exptl_crystal_size_mid 0.10
_exptl_crystal_size_min 0.06
_platon_squeeze_details
;
;
_refine_diff_density_max 0.784
_refine_diff_density_min -0.632
_refine_diff_density_rms 0.063
_refine_ls_extinction_method none
_refine_ls_goodness_of_fit_ref 0.779
_refine_ls_hydrogen_treatment mixed
_refine_ls_matrix_type full
_refine_ls_number_parameters 286
_refine_ls_number_reflns 10119
_refine_ls_number_restraints 78
_refine_ls_restrained_S_all 0.802
_refine_ls_R_factor_all 0.2322
_refine_ls_R_factor_gt 0.0648
_refine_ls_shift/su_max 0.003
_refine_ls_shift/su_mean 0.000
_refine_ls_structure_factor_coef Fsqd
_refine_ls_weighting_details 'calc w=1/[\s^2^(Fo^2^)+(0.0670P)^2^+0.0000P] where P=(Fo^2^+2Fc^2^)/3'
_refine_ls_weighting_scheme calc
_refine_ls_wR_factor_gt 0.1358
_refine_ls_wR_factor_ref 0.1700
_reflns_number_gt 3282
_reflns_number_total 10119
_reflns_threshold_expression >2sigma(I)
_cod_data_source_file c8tc03036g4.cif
_cod_data_source_block 1
_cod_depositor_comments
;
The following automatic conversions were performed:

data item '_symmetry_cell_setting' value 'Orthorhombic' was changed
to 'orthorhombic' in accordance with the
/home/saulius/struct/COD-crude-data/automatic-downloads/DataCite-retrospective/RSC/depositions/lib/dictionaries/cif_core.dic
dictionary named 'cif_core.dic' version 2.4.2 last updated on
2011-04-26.

Automatic conversion script
Id: cif_fix_values 6909 2019-04-08 15:41:33Z antanas 
;
_cod_original_cell_volume 21590(33)
_cod_original_sg_symbol_H-M Immm
_cod_database_code 7237443

loop_
_symmetry_equiv_pos_as_xyz
'x, y, z'
'-x, -y, z'
'x, -y, -z'
'-x, y, -z'
'x+1/2, y+1/2, z+1/2'
'-x+1/2, -y+1/2, z+1/2'
'x+1/2, -y+1/2, -z+1/2'
'-x+1/2, y+1/2, -z+1/2'
'-x, -y, -z'
'x, y, -z'
'-x, y, z'
'x, -y, z'
'-x+1/2, -y+1/2, -z+1/2'
'x+1/2, y+1/2, -z+1/2'
'-x+1/2, y+1/2, z+1/2'
'x+1/2, -y+1/2, z+1/2'

loop_
_atom_site_label
_atom_site_type_symbol
_atom_site_fract_x
_atom_site_fract_y
_atom_site_fract_z
_atom_site_U_iso_or_equiv
_atom_site_adp_type
_atom_site_occupancy
_atom_site_symmetry_multiplicity
_atom_site_calc_flag
_atom_site_refinement_flags
Zr1 Zr 0.5000 0.284001(14) 0.427802(11) 0.06659(17) Uani 1 2 d S
Zr2 Zr 0.41259(3) 0.339721(13) 0.5000 0.07207(19) Uani 1 2 d S
Zr3 Zr 0.41388(3) 0.228746(13) 0.5000 0.0780(2) Uani 1 2 d S
O1 O 0.41245(13) 0.28450(7) 0.46512(6) 0.1001(9) Uani 1 1 d U
O2 O 0.5000 0.22934(10) 0.46480(9) 0.1007(14) Uani 1 2 d S
O3 O 0.5000 0.34035(12) 0.46456(8) 0.1232(16) Uani 1 2 d S
O4 O 0.38027(12) 0.20532(6) 0.44154(6) 0.0918(9) Uani 1 1 d U
O5 O 0.43298(12) 0.24163(6) 0.39477(5) 0.0790(9) Uani 1 1 d .
O6 O 0.06444(12) 0.17450(5) 0.10471(5) 0.0733(8) Uani 1 1 d .
O7 O 0.12350(13) 0.13798(6) 0.06072(5) 0.0925(10) Uani 1 1 d U
O8 O 0.4320(2) 0.16000(10) 0.5000 0.1078(13) Uani 1 2 d SU
O9 O 0.3035(2) 0.23288(11) 0.5000 0.1073(15) Uani 1 2 d S
O10 O 0.3032(2) 0.33539(11) 0.5000 0.1276(17) Uani 1 2 d SU
O11 O 0.41714(17) 0.40810(9) 0.5000 0.0852(12) Uani 1 2 d S
N1 N 0.2395(2) 0.0000 0.21434(9) 0.0822(15) Uani 1 2 d S
H1 H 0.2176 0.0000 0.1918 0.099 Uiso 1 2 calc SR
C1 C 0.3960(2) 0.21252(10) 0.40597(9) 0.0875(14) Uani 1 1 d .
C2 C 0.37173(19) 0.18327(9) 0.37466(9) 0.0780(12) Uani 1 1 d U
C3 C 0.34082(19) 0.14659(10) 0.38702(9) 0.0946(14) Uani 1 1 d .
H3 H 0.3347 0.1411 0.4144 0.114 Uiso 1 1 calc R
C4 C 0.31876(18) 0.11771(10) 0.35854(9) 0.0813(13) Uani 1 1 d U
H4 H 0.2975 0.0924 0.3668 0.098 Uiso 1 1 calc R
C5 C 0.3275(2) 0.12538(9) 0.31852(8) 0.0792(14) Uani 1 1 d .
C6 C 0.3533(2) 0.16225(10) 0.30765(9) 0.0941(15) Uani 1 1 d .
H6 H 0.3561 0.1691 0.2803 0.113 Uiso 1 1 calc R
C7 C 0.37650(18) 0.19101(10) 0.33558(9) 0.0840(13) Uani 1 1 d U
H7 H 0.3961 0.2167 0.3269 0.101 Uiso 1 1 calc R
C8 C 0.30392(19) 0.09480(9) 0.29060(8) 0.0817(13) Uani 1 1 d .
C9 C 0.31572(19) 0.05163(9) 0.29702(9) 0.0844(14) Uani 1 1 d .
H9 H 0.3387 0.0423 0.3200 0.101 Uiso 1 1 calc R
C10 C 0.29290(17) 0.02271(8) 0.26896(8) 0.0684(12) Uani 1 1 d .
C11 C 0.26005(17) 0.03436(9) 0.23550(8) 0.0691(12) Uani 1 1 d .
C12 C 0.24789(19) 0.07790(9) 0.22700(9) 0.0759(13) Uani 1 1 d .
C13 C 0.27254(18) 0.10689(9) 0.25557(9) 0.0768(13) Uani 1 1 d .
H13 H 0.2673 0.1362 0.2505 0.092 Uiso 1 1 calc R
C14 C 0.21353(18) 0.09357(9) 0.19294(8) 0.0739(13) Uani 1 1 d .
C15 C 0.22494(18) 0.07991(10) 0.15490(9) 0.0773(12) Uani 1 1 d U
H15 H 0.2564 0.0583 0.1498 0.093 Uiso 1 1 calc R
C16 C 0.18936(17) 0.09848(10) 0.12380(9) 0.0788(12) Uani 1 1 d U
H16 H 0.1979 0.0885 0.0978 0.095 Uiso 1 1 calc R
C17 C 0.14513(19) 0.12867(9) 0.12780(8) 0.0759(13) Uani 1 1 d .
C18 C 0.12976(19) 0.14190(11) 0.16757(9) 0.0904(14) Uani 1 1 d U
H18 H 0.0962 0.1622 0.1727 0.108 Uiso 1 1 calc R
C19 C 0.16672(19) 0.12340(10) 0.19850(9) 0.0901(15) Uani 1 1 d .
H19 H 0.1581 0.1325 0.2248 0.108 Uiso 1 1 calc R
C20 C 0.10804(18) 0.14896(10) 0.09626(9) 0.0753(13) Uani 1 1 d .

loop_
_atom_site_aniso_label
_atom_site_aniso_U_11
_atom_site_aniso_U_22
_atom_site_aniso_U_33
_atom_site_aniso_U_23
_atom_site_aniso_U_13
_atom_site_aniso_U_12
Zr1 0.1396(4) 0.0362(2) 0.02403(19) 0.0001(2) 0.000 0.000
Zr2 0.1418(5) 0.0453(3) 0.0291(2) 0.000 0.000 0.0089(3)
Zr3 0.1644(5) 0.0393(3) 0.0302(2) 0.000 0.000 -0.0102(3)
O1 0.180(2) 0.0614(13) 0.0594(12) 0.0031(12) 0.0329(15) 0.0007(17)
O2 0.130(3) 0.095(2) 0.077(2) 0.0527(18) 0.000 0.000
O3 0.181(4) 0.150(3) 0.0377(18) -0.046(2) 0.000 0.000
O4 0.165(2) 0.0703(15) 0.0397(12) -0.0037(11) -0.0096(14) -0.0330(15)
O5 0.157(2) 0.0488(12) 0.0310(11) 0.0005(9) -0.0050(14) -0.0076(14)
O6 0.150(2) 0.0374(11) 0.0326(11) 0.0050(9) -0.0100(13) 0.0005(13)
O7 0.181(2) 0.0593(14) 0.0376(12) -0.0047(11) -0.0030(15) 0.0258(15)
O8 0.188(3) 0.074(2) 0.0608(19) 0.000 0.000 -0.018(2)
O9 0.155(4) 0.098(3) 0.068(2) 0.000 0.000 -0.018(2)
O10 0.211(4) 0.094(3) 0.078(2) 0.000 0.000 0.011(3)
O11 0.149(3) 0.0522(18) 0.0547(18) 0.000 0.000 0.030(2)
N1 0.174(4) 0.048(2) 0.0247(18) 0.000 -0.038(2) 0.000
C1 0.170(4) 0.056(2) 0.0369(16) -0.0042(17) -0.006(2) -0.035(3)
C2 0.141(3) 0.0480(18) 0.0451(18) -0.0033(15) -0.012(2) -0.030(2)
C3 0.181(4) 0.068(2) 0.0342(17) 0.0001(17) -0.041(2) -0.032(3)
C4 0.127(3) 0.0475(19) 0.070(2) -0.0023(17) -0.015(2) -0.004(2)
C5 0.170(4) 0.0323(17) 0.0356(17) -0.0022(14) -0.023(2) 0.004(2)
C6 0.180(4) 0.060(2) 0.0423(19) -0.0156(17) -0.004(2) -0.029(3)
C7 0.141(3) 0.064(2) 0.0477(19) 0.0035(17) 0.003(2) -0.024(2)
C8 0.156(3) 0.0429(19) 0.0465(18) -0.0047(16) -0.033(2) -0.017(2)
C9 0.156(3) 0.054(2) 0.0438(18) 0.0119(17) -0.026(2) 0.001(2)
C10 0.128(3) 0.0339(16) 0.0434(17) 0.0032(14) -0.035(2) -0.0037(18)
C11 0.116(3) 0.0546(19) 0.0371(16) -0.0041(16) -0.0455(19) 0.003(2)
C12 0.146(3) 0.0363(17) 0.0450(19) 0.0057(15) -0.017(2) 0.027(2)
C13 0.144(3) 0.0320(18) 0.054(2) -0.0036(15) -0.023(2) -0.005(2)
C14 0.135(3) 0.0457(18) 0.0407(17) -0.0012(16) -0.016(2) 0.028(2)
C15 0.122(3) 0.0587(19) 0.0509(19) -0.0073(16) -0.005(2) 0.022(2)
C16 0.114(3) 0.075(2) 0.0480(18) -0.0051(17) -0.017(2) 0.009(2)
C17 0.141(3) 0.058(2) 0.0295(16) 0.0047(15) 0.004(2) 0.033(2)
C18 0.137(3) 0.081(2) 0.054(2) 0.0022(18) -0.014(2) 0.023(2)
C19 0.169(4) 0.064(2) 0.0379(18) 0.0032(17) -0.040(2) 0.022(2)
C20 0.135(3) 0.0449(19) 0.0462(19) 0.0065(17) -0.013(2) 0.018(2)

loop_
_atom_type_symbol
_atom_type_description
_atom_type_scat_dispersion_real
_atom_type_scat_dispersion_imag
_atom_type_scat_source
C C 0.0033 0.0016 'International Tables Vol C Tables 4.2.6.8 and 6.1.1.4'
H H 0.0000 0.0000 'International Tables Vol C Tables 4.2.6.8 and 6.1.1.4'
N N 0.0061 0.0033 'International Tables Vol C Tables 4.2.6.8 and 6.1.1.4'
O O 0.0106 0.0060 'International Tables Vol C Tables 4.2.6.8 and 6.1.1.4'
Zr Zr -2.9673 0.5597 'International Tables Vol C Tables 4.2.6.8 and 6.1.1.4'

loop_
_geom_angle_atom_site_label_1
_geom_angle_atom_site_label_2
_geom_angle_atom_site_label_3
_geom_angle
_geom_angle_site_symmetry_1
_geom_angle_site_symmetry_3
O2 Zr1 O6 142.58(7) . 13
O2 Zr1 O6 142.58(7) . 7
O6 Zr1 O6 74.47(13) 13 7
O2 Zr1 O1 70.49(8) . .
O6 Zr1 O1 78.42(10) 13 .
O6 Zr1 O1 141.69(9) 7 .
O2 Zr1 O1 70.49(8) . 11_655
O6 Zr1 O1 141.69(9) 13 11_655
O6 Zr1 O1 78.42(10) 7 11_655
O1 Zr1 O1 109.02(14) . 11_655
O2 Zr1 O3 109.31(14) . .
O6 Zr1 O3 77.91(10) 13 .
O6 Zr1 O3 77.91(10) 7 .
O1 Zr1 O3 70.26(8) . .
O1 Zr1 O3 70.26(8) 11_655 .
O2 Zr1 O5 78.67(10) . .
O6 Zr1 O5 75.05(10) 13 .
O6 Zr1 O5 118.93(9) 7 .
O1 Zr1 O5 78.39(10) . .
O1 Zr1 O5 142.84(9) 11_655 .
O3 Zr1 O5 141.92(7) . .
O2 Zr1 O5 78.67(10) . 11_655
O6 Zr1 O5 118.93(9) 13 11_655
O6 Zr1 O5 75.05(10) 7 11_655
O1 Zr1 O5 142.84(9) . 11_655
O1 Zr1 O5 78.39(10) 11_655 11_655
O3 Zr1 O5 141.92(7) . 11_655
O5 Zr1 O5 75.61(13) . 11_655
O2 Zr1 Zr3 34.87(5) . .
O6 Zr1 Zr3 111.32(8) 13 .
O6 Zr1 Zr3 166.03(5) 7 .
O1 Zr1 Zr3 35.64(6) . .
O1 Zr1 Zr3 90.22(8) 11_655 .
O3 Zr1 Zr3 90.69(10) . .
O5 Zr1 Zr3 75.04(8) . .
O5 Zr1 Zr3 110.89(8) 11_655 .
O2 Zr1 Zr3 34.87(5) . 11_655
O6 Zr1 Zr3 166.03(5) 13 11_655
O6 Zr1 Zr3 111.32(8) 7 11_655
O1 Zr1 Zr3 90.22(8) . 11_655
O1 Zr1 Zr3 35.64(6) 11_655 11_655
O3 Zr1 Zr3 90.69(10) . 11_655
O5 Zr1 Zr3 110.89(8) . 11_655
O5 Zr1 Zr3 75.04(8) 11_655 11_655
Zr3 Zr1 Zr3 60.19(6) . 11_655
O2 Zr1 Zr2 90.02(10) . .
O6 Zr1 Zr2 75.06(8) 13 .
O6 Zr1 Zr2 110.75(8) 7 .
O1 Zr1 Zr2 34.78(6) . .
O1 Zr1 Zr2 90.14(8) 11_655 .
O3 Zr1 Zr2 35.49(5) . .
O5 Zr1 Zr2 110.50(8) . .
O5 Zr1 Zr2 166.01(5) 11_655 .
Zr3 Zr1 Zr2 60.64(6) . .
Zr3 Zr1 Zr2 90.97(6) 11_655 .
O2 Zr1 Zr2 90.02(10) . 11_655
O6 Zr1 Zr2 110.75(8) 13 11_655
O6 Zr1 Zr2 75.06(8) 7 11_655
O1 Zr1 Zr2 90.14(8) . 11_655
O1 Zr1 Zr2 34.78(6) 11_655 11_655
O3 Zr1 Zr2 35.49(5) . 11_655
O5 Zr1 Zr2 166.01(5) . 11_655
O5 Zr1 Zr2 110.50(8) 11_655 11_655
Zr3 Zr1 Zr2 90.97(6) . 11_655
Zr3 Zr1 Zr2 60.64(6) 11_655 11_655
Zr2 Zr1 Zr2 60.78(6) . 11_655
O1 Zr2 O1 67.98(13) . 10_556
O1 Zr2 O3 72.25(12) . .
O1 Zr2 O3 108.82(12) 10_556 .
O1 Zr2 O3 108.82(13) . 10_556
O1 Zr2 O3 72.25(12) 10_556 10_556
O3 Zr2 O3 68.29(14) . 10_556
O1 Zr2 O11 145.94(7) . .
O1 Zr2 O11 145.94(7) 10_556 .
O3 Zr2 O11 87.46(13) . .
O3 Zr2 O11 87.46(13) 10_556 .
O1 Zr2 O10 86.97(11) . .
O1 Zr2 O10 86.97(11) 10_556 .
O3 Zr2 O10 145.75(7) . .
O3 Zr2 O10 145.75(7) 10_556 .
O11 Zr2 O10 95.98(13) . .
O1 Zr2 O7 75.77(9) . 13
O1 Zr2 O7 139.14(8) 10_556 13
O3 Zr2 O7 75.97(11) . 13
O3 Zr2 O7 139.80(10) 10_556 13
O11 Zr2 O7 72.87(6) . 13
O10 Zr2 O7 72.61(8) . 13
O1 Zr2 O7 139.14(8) . 6
O1 Zr2 O7 75.77(9) 10_556 6
O3 Zr2 O7 139.80(10) . 6
O3 Zr2 O7 75.97(11) 10_556 6
O11 Zr2 O7 72.87(6) . 6
O10 Zr2 O7 72.61(8) . 6
O7 Zr2 O7 127.36(12) 13 6
O1 Zr2 Zr1 35.99(7) . .
O1 Zr2 Zr1 88.42(9) 10_556 .
O3 Zr2 Zr1 36.26(10) . .
O3 Zr2 Zr1 88.76(10) 10_556 .
O11 Zr2 Zr1 118.92(7) . .
O10 Zr2 Zr1 118.27(6) . .
O7 Zr2 Zr1 71.97(8) 13 .
O7 Zr2 Zr1 160.66(6) 6 .
O1 Zr2 Zr1 88.42(9) . 10_556
O1 Zr2 Zr1 35.99(7) 10_556 10_556
O3 Zr2 Zr1 88.76(10) . 10_556
O3 Zr2 Zr1 36.26(10) 10_556 10_556
O11 Zr2 Zr1 118.92(7) . 10_556
O10 Zr2 Zr1 118.27(6) . 10_556
O7 Zr2 Zr1 160.66(6) 13 10_556
O7 Zr2 Zr1 71.97(8) 6 10_556
Zr1 Zr2 Zr1 88.69(6) . 10_556
O1 Zr2 Zr3 33.99(7) . .
O1 Zr2 Zr3 33.99(7) 10_556 .
O3 Zr2 Zr3 90.18(10) . .
O3 Zr2 Zr3 90.18(10) 10_556 .
O11 Zr2 Zr3 177.15(10) . .
O10 Zr2 Zr3 86.87(9) . .
O7 Zr2 Zr3 108.10(6) 13 .
O7 Zr2 Zr3 108.10(5) 6 .
Zr1 Zr2 Zr3 59.39(3) . .
Zr1 Zr2 Zr3 59.39(3) 10_556 .
O1 Zr2 Zr2 90.08(7) . 11_655
O1 Zr2 Zr2 90.08(7) 10_556 11_655
O3 Zr2 Zr2 34.15(7) . 11_655
O3 Zr2 Zr2 34.15(7) 10_556 11_655
O11 Zr2 Zr2 87.57(9) . 11_655
O10 Zr2 Zr2 176.45(9) . 11_655
O7 Zr2 Zr2 108.57(7) 13 11_655
O7 Zr2 Zr2 108.57(7) 6 11_655
Zr1 Zr2 Zr2 59.61(3) . 11_655
Zr1 Zr2 Zr2 59.61(3) 10_556 11_655
Zr3 Zr2 Zr2 89.578(15) . 11_655
O2 Zr3 O2 68.72(15) . 10_556
O2 Zr3 O1 71.97(11) . .
O2 Zr3 O1 108.50(12) 10_556 .
O2 Zr3 O1 108.50(12) . 10_556
O2 Zr3 O1 71.97(11) 10_556 10_556
O1 Zr3 O1 67.46(13) . 10_556
O2 Zr3 O8 82.62(12) . .
O2 Zr3 O8 82.62(12) 10_556 .
O1 Zr3 O8 145.31(7) . .
O1 Zr3 O8 145.31(7) 10_556 .
O2 Zr3 O4 75.69(11) . .
O2 Zr3 O4 139.35(10) 10_556 .
O1 Zr3 O4 77.25(10) . .
O1 Zr3 O4 140.26(9) 10_556 .
O8 Zr3 O4 73.80(7) . .
O2 Zr3 O4 139.35(10) . 10_556
O2 Zr3 O4 75.69(11) 10_556 10_556
O1 Zr3 O4 140.26(9) . 10_556
O1 Zr3 O4 77.25(10) 10_556 10_556
O8 Zr3 O4 73.80(7) . 10_556
O4 Zr3 O4 126.05(13) . 10_556
O2 Zr3 O9 145.44(8) . .
O2 Zr3 O9 145.44(8) 10_556 .
O1 Zr3 O9 86.43(10) . .
O1 Zr3 O9 86.43(10) 10_556 .
O8 Zr3 O9 102.93(14) . .
O4 Zr3 O9 73.37(8) . .
O4 Zr3 O9 73.37(8) 10_556 .
O2 Zr3 Zr1 35.39(8) . .
O2 Zr3 Zr1 88.77(10) 10_556 .
O1 Zr3 Zr1 36.60(7) . .
O1 Zr3 Zr1 88.74(9) 10_556 .
O8 Zr3 Zr1 114.44(8) . .
O4 Zr3 Zr1 72.28(8) . .
O4 Zr3 Zr1 161.60(6) 10_556 .
O9 Zr3 Zr1 118.10(6) . .
O2 Zr3 Zr1 88.77(10) . 10_556
O2 Zr3 Zr1 35.39(8) 10_556 10_556
O1 Zr3 Zr1 88.74(9) . 10_556
O1 Zr3 Zr1 36.60(7) 10_556 10_556
O8 Zr3 Zr1 114.44(8) . 10_556
O4 Zr3 Zr1 161.60(6) . 10_556
O4 Zr3 Zr1 72.28(8) 10_556 10_556
O9 Zr3 Zr1 118.10(6) . 10_556
Zr1 Zr3 Zr1 89.36(6) . 10_556
O2 Zr3 Zr3 34.36(8) . 11_655
O2 Zr3 Zr3 34.36(8) 10_556 11_655
O1 Zr3 Zr3 90.78(7) . 11_655
O1 Zr3 Zr3 90.78(7) 10_556 11_655
O8 Zr3 Zr3 80.43(11) . 11_655
O4 Zr3 Zr3 107.83(7) . 11_655
O4 Zr3 Zr3 107.83(7) 10_556 11_655
O9 Zr3 Zr3 176.64(9) . 11_655
Zr1 Zr3 Zr3 59.91(3) . 11_655
Zr1 Zr3 Zr3 59.91(3) 10_556 11_655
O2 Zr3 Zr2 89.84(9) . .
O2 Zr3 Zr2 89.84(9) 10_556 .
O1 Zr3 Zr2 33.73(7) . .
O1 Zr3 Zr2 33.73(7) 10_556 .
O8 Zr3 Zr2 170.85(11) . .
O4 Zr3 Zr2 109.41(6) . .
O4 Zr3 Zr2 109.41(6) 10_556 .
O9 Zr3 Zr2 86.22(9) . .
Zr1 Zr3 Zr2 59.97(3) . .
Zr1 Zr3 Zr2 59.97(3) 10_556 .
Zr3 Zr3 Zr2 90.422(15) 11_655 .
Zr2 O1 Zr3 112.28(11) . .
Zr2 O1 Zr1 109.23(11) . .
Zr3 O1 Zr1 107.77(11) . .
Zr3 O2 Zr3 111.27(15) . 11_655
Zr3 O2 Zr1 109.73(10) . .
Zr3 O2 Zr1 109.73(10) 11_655 .
Zr2 O3 Zr2 111.70(14) . 11_655
Zr2 O3 Zr1 108.25(12) . .
Zr2 O3 Zr1 108.25(12) 11_655 .
C1 O4 Zr3 135.3(2) . .
C1 O5 Zr1 131.59(19) . .
C20 O6 Zr1 135.79(19) . 13
C20 O7 Zr2 132.5(2) . 13
C11 N1 C11 105.5(3) . 12
C11 N1 H1 127.3 . .
C11 N1 H1 127.3 12 .
O5 C1 O4 124.9(3) . .
O5 C1 C2 116.2(3) . .
O4 C1 C2 118.8(3) . .
C7 C2 C3 118.8(3) . .
C7 C2 C1 124.1(3) . .
C3 C2 C1 117.1(3) . .
C2 C3 C4 119.0(3) . .
C2 C3 H3 120.5 . .
C4 C3 H3 120.5 . .
C5 C4 C3 121.1(3) . .
C5 C4 H4 119.5 . .
C3 C4 H4 119.5 . .
C6 C5 C4 118.3(3) . .
C6 C5 C8 122.8(3) . .
C4 C5 C8 118.8(3) . .
C5 C6 C7 121.2(3) . .
C5 C6 H6 119.4 . .
C7 C6 H6 119.4 . .
C2 C7 C6 121.4(3) . .
C2 C7 H7 119.3 . .
C6 C7 H7 119.3 . .
C13 C8 C9 118.4(3) . .
C13 C8 C5 121.6(3) . .
C9 C8 C5 120.0(3) . .
C10 C9 C8 118.5(3) . .
C10 C9 H9 120.7 . .
C8 C9 H9 120.7 . .
C11 C10 C9 123.2(3) . .
C11 C10 C10 105.72(16) . 12
C9 C10 C10 130.97(17) . 12
C10 C11 N1 111.5(3) . .
C10 C11 C12 120.8(3) . .
N1 C11 C12 127.6(3) . .
C13 C12 C11 115.2(3) . .
C13 C12 C14 119.4(3) . .
C11 C12 C14 125.4(3) . .
C8 C13 C12 123.9(3) . .
C8 C13 H13 118.1 . .
C12 C13 H13 118.1 . .
C19 C14 C15 117.9(3) . .
C19 C14 C12 118.0(3) . .
C15 C14 C12 124.1(3) . .
C14 C15 C16 118.9(3) . .
C14 C15 H15 120.6 . .
C16 C15 H15 120.6 . .
C17 C16 C15 125.1(3) . .
C17 C16 H16 117.4 . .
C15 C16 H16 117.4 . .
C16 C17 C18 117.0(3) . .
C16 C17 C20 126.6(3) . .
C18 C17 C20 116.4(3) . .
C19 C18 C17 117.1(3) . .
C19 C18 H18 121.4 . .
C17 C18 H18 121.4 . .
C14 C19 C18 123.9(3) . .
C14 C19 H19 118.0 . .
C18 C19 H19 118.0 . .
O6 C20 O7 124.6(3) . .
O6 C20 C17 119.4(3) . .
O7 C20 C17 116.1(3) . .

loop_
_geom_bond_atom_site_label_1
_geom_bond_atom_site_label_2
_geom_bond_distance
_geom_bond_site_symmetry_2
Zr1 O2 2.134(3) .
Zr1 O6 2.151(2) 13
Zr1 O6 2.151(2) 7
Zr1 O1 2.171(3) .
Zr1 O1 2.171(3) 11_655
Zr1 O3 2.173(4) .
Zr1 O5 2.208(2) .
Zr1 O5 2.208(2) 11_655
Zr1 Zr3 3.469(2) .
Zr1 Zr3 3.469(2) 11_655
Zr1 Zr2 3.489(2) .
Zr1 Zr2 3.489(2) 11_655
Zr2 O1 2.108(3) .
Zr2 O1 2.108(3) 10_556
Zr2 O3 2.133(2) .
Zr2 O3 2.133(2) 10_556
Zr2 O11 2.166(3) .
Zr2 O10 2.214(5) .
Zr2 O7 2.288(3) 13
Zr2 O7 2.288(3) 6
Zr2 Zr1 3.489(2) 10_556
Zr2 Zr3 3.512(3) .
Zr2 Zr2 3.530(3) 11_655
Zr3 O2 2.107(2) .
Zr3 O2 2.107(2) 10_556
Zr3 O1 2.122(3) .
Zr3 O1 2.122(3) 10_556
Zr3 O8 2.206(4) .
Zr3 O4 2.216(3) .
Zr3 O4 2.216(3) 10_556
Zr3 O9 2.233(4) .
Zr3 Zr1 3.469(2) 10_556
Zr3 Zr3 3.478(3) 11_655
O2 Zr3 2.107(2) 11_655
O3 Zr2 2.133(2) 11_655
O4 C1 1.263(4) .
O5 C1 1.246(4) .
O6 C20 1.229(4) .
O6 Zr1 2.151(2) 13
O7 C20 1.288(4) .
O7 Zr2 2.288(3) 13
N1 C11 1.366(4) .
N1 C11 1.366(4) 12
N1 H1 0.8800 .
C1 C2 1.488(4) .
C2 C7 1.346(4) .
C2 C3 1.383(4) .
C3 C4 1.400(4) .
C3 H3 0.9500 .
C4 C5 1.385(4) .
C4 H4 0.9500 .
C5 C6 1.330(4) .
C5 C8 1.433(4) .
C6 C7 1.392(4) .
C6 H6 0.9500 .
C7 H7 0.9500 .
C8 C13 1.396(4) .
C8 C9 1.404(4) .
C9 C10 1.396(4) .
C9 H9 0.9500 .
C10 C11 1.361(4) .
C10 C10 1.437(5) 12
C11 C12 1.429(4) .
C12 C13 1.422(4) .
C12 C14 1.432(4) .
C13 H13 0.9500 .
C14 C19 1.349(5) .
C14 C15 1.375(4) .
C15 C16 1.402(4) .
C15 H15 0.9500 .
C16 C17 1.315(5) .
C16 H16 0.9500 .
C17 C18 1.441(4) .
C17 C20 1.452(4) .
C18 C19 1.411(5) .
C18 H18 0.9500 .
C19 H19 0.9500 .

loop_
_geom_torsion_atom_site_label_1
_geom_torsion_atom_site_label_2
_geom_torsion_atom_site_label_3
_geom_torsion_atom_site_label_4
_geom_torsion
_geom_torsion_site_symmetry_1
_geom_torsion_site_symmetry_4
O2 Zr1 Zr2 O1 -54.12(12) . .
O6 Zr1 Zr2 O1 91.16(13) 13 .
O6 Zr1 Zr2 O1 157.73(12) 7 .
O1 Zr1 Zr2 O1 -124.60(16) 11_655 .
O3 Zr1 Zr2 O1 -178.79(17) . .
O5 Zr1 Zr2 O1 23.79(12) . .
O5 Zr1 Zr2 O1 -90.0(3) 11_655 .
Zr3 Zr1 Zr2 O1 -34.43(11) . .
Zr3 Zr1 Zr2 O1 -88.98(12) 11_655 .
Zr2 Zr1 Zr2 O1 -144.13(11) 11_655 .
O2 Zr1 Zr2 O1 -1.01(8) . 10_556
O6 Zr1 Zr2 O1 144.26(9) 13 10_556
O6 Zr1 Zr2 O1 -149.16(10) 7 10_556
O1 Zr1 Zr2 O1 53.11(12) . 10_556
O1 Zr1 Zr2 O1 -71.50(10) 11_655 10_556
O3 Zr1 Zr2 O1 -125.69(15) . 10_556
O5 Zr1 Zr2 O1 76.90(10) . 10_556
O5 Zr1 Zr2 O1 -36.9(3) 11_655 10_556
Zr3 Zr1 Zr2 O1 18.67(7) . 10_556
Zr3 Zr1 Zr2 O1 -35.87(7) 11_655 10_556
Zr2 Zr1 Zr2 O1 -91.02(8) 11_655 10_556
O2 Zr1 Zr2 O3 124.68(14) . .
O6 Zr1 Zr2 O3 -90.05(15) 13 .
O6 Zr1 Zr2 O3 -23.47(15) 7 .
O1 Zr1 Zr2 O3 178.79(17) . .
O1 Zr1 Zr2 O3 54.19(15) 11_655 .
O5 Zr1 Zr2 O3 -157.42(14) . .
O5 Zr1 Zr2 O3 88.8(3) 11_655 .
Zr3 Zr1 Zr2 O3 144.36(13) . .
Zr3 Zr1 Zr2 O3 89.82(14) 11_655 .
Zr2 Zr1 Zr2 O3 34.66(13) 11_655 .
O2 Zr1 Zr2 O3 71.26(11) . 10_556
O6 Zr1 Zr2 O3 -143.47(11) 13 10_556
O6 Zr1 Zr2 O3 -76.89(12) 7 10_556
O1 Zr1 Zr2 O3 125.38(14) . 10_556
O1 Zr1 Zr2 O3 0.77(11) 11_655 10_556
O3 Zr1 Zr2 O3 -53.41(13) . 10_556
O5 Zr1 Zr2 O3 149.17(11) . 10_556
O5 Zr1 Zr2 O3 35.4(3) 11_655 10_556
Zr3 Zr1 Zr2 O3 90.94(10) . 10_556
Zr3 Zr1 Zr2 O3 36.40(10) 11_655 10_556
Zr2 Zr1 Zr2 O3 -18.75(10) 11_655 10_556
O2 Zr1 Zr2 O11 157.67(10) . .
O6 Zr1 Zr2 O11 -57.06(11) 13 .
O6 Zr1 Zr2 O11 9.52(11) 7 .
O1 Zr1 Zr2 O11 -148.21(14) . .
O1 Zr1 Zr2 O11 87.18(11) 11_655 .
O3 Zr1 Zr2 O11 32.99(16) . .
O5 Zr1 Zr2 O11 -124.42(11) . .
O5 Zr1 Zr2 O11 121.8(3) 11_655 .
Zr3 Zr1 Zr2 O11 177.35(9) . .
Zr3 Zr1 Zr2 O11 122.81(10) 11_655 .
Zr2 Zr1 Zr2 O11 67.66(9) 11_655 .
O2 Zr1 Zr2 O10 -86.72(10) . .
O6 Zr1 Zr2 O10 58.55(11) 13 .
O6 Zr1 Zr2 O10 125.13(11) 7 .
O1 Zr1 Zr2 O10 -32.60(13) . .
O1 Zr1 Zr2 O10 -157.21(10) 11_655 .
O3 Zr1 Zr2 O10 148.61(16) . .
O5 Zr1 Zr2 O10 -8.81(10) . .
O5 Zr1 Zr2 O10 -122.6(3) 11_655 .
Zr3 Zr1 Zr2 O10 -67.04(9) . .
Zr3 Zr1 Zr2 O10 -121.58(9) 11_655 .
Zr2 Zr1 Zr2 O10 -176.73(8) 11_655 .
O2 Zr1 Zr2 O7 -144.59(8) . 13
O6 Zr1 Zr2 O7 0.68(9) 13 13
O6 Zr1 Zr2 O7 67.26(10) 7 13
O1 Zr1 Zr2 O7 -90.47(13) . 13
O1 Zr1 Zr2 O7 144.92(9) 11_655 13
O3 Zr1 Zr2 O7 90.73(15) . 13
O5 Zr1 Zr2 O7 -66.68(9) . 13
O5 Zr1 Zr2 O7 179.6(3) 11_655 13
Zr3 Zr1 Zr2 O7 -124.91(7) . 13
Zr3 Zr1 Zr2 O7 -179.45(6) 11_655 13
Zr2 Zr1 Zr2 O7 125.40(7) 11_655 13
O2 Zr1 Zr2 O7 33.8(2) . 6
O6 Zr1 Zr2 O7 179.1(2) 13 6
O6 Zr1 Zr2 O7 -114.4(2) 7 6
O1 Zr1 Zr2 O7 87.9(2) . 6
O1 Zr1 Zr2 O7 -36.7(2) 11_655 6
O3 Zr1 Zr2 O7 -90.9(2) . 6
O5 Zr1 Zr2 O7 111.7(2) . 6
O5 Zr1 Zr2 O7 -2.1(3) 11_655 6
Zr3 Zr1 Zr2 O7 53.47(19) . 6
Zr3 Zr1 Zr2 O7 -1.07(19) 11_655 6
Zr2 Zr1 Zr2 O7 -56.2(2) 11_655 6
O2 Zr1 Zr2 Zr1 34.99(5) . 10_556
O6 Zr1 Zr2 Zr1 -179.74(6) 13 10_556
O6 Zr1 Zr2 Zr1 -113.16(8) 7 10_556
O1 Zr1 Zr2 Zr1 89.11(12) . 10_556
O1 Zr1 Zr2 Zr1 -35.50(7) 11_655 10_556
O3 Zr1 Zr2 Zr1 -89.69(14) . 10_556
O5 Zr1 Zr2 Zr1 112.90(7) . 10_556
O5 Zr1 Zr2 Zr1 -0.9(2) 11_655 10_556
Zr3 Zr1 Zr2 Zr1 54.67(4) . 10_556
Zr3 Zr1 Zr2 Zr1 0.130(16) 11_655 10_556
Zr2 Zr1 Zr2 Zr1 -55.02(4) 11_655 10_556
O2 Zr1 Zr2 Zr3 -19.68(5) . .
O6 Zr1 Zr2 Zr3 125.59(7) 13 .
O6 Zr1 Zr2 Zr3 -167.83(6) 7 .
O1 Zr1 Zr2 Zr3 34.43(11) . .
O1 Zr1 Zr2 Zr3 -90.17(7) 11_655 .
O3 Zr1 Zr2 Zr3 -144.36(13) . .
O5 Zr1 Zr2 Zr3 58.23(6) . .
O5 Zr1 Zr2 Zr3 -55.5(2) 11_655 .
Zr3 Zr1 Zr2 Zr3 -54.54(4) 11_655 .
Zr2 Zr1 Zr2 Zr3 -109.70(3) 11_655 .
O2 Zr1 Zr2 Zr2 90.01(6) . 11_655
O6 Zr1 Zr2 Zr2 -124.71(7) 13 11_655
O6 Zr1 Zr2 Zr2 -58.14(7) 7 11_655
O1 Zr1 Zr2 Zr2 144.13(11) . 11_655
O1 Zr1 Zr2 Zr2 19.53(6) 11_655 11_655
O3 Zr1 Zr2 Zr2 -34.66(13) . 11_655
O5 Zr1 Zr2 Zr2 167.92(5) . 11_655
O5 Zr1 Zr2 Zr2 54.2(2) 11_655 11_655
Zr3 Zr1 Zr2 Zr2 109.70(3) . 11_655
Zr3 Zr1 Zr2 Zr2 55.15(4) 11_655 11_655
O6 Zr1 Zr3 O2 158.58(14) 13 .
O6 Zr1 Zr3 O2 -89.2(3) 7 .
O1 Zr1 Zr3 O2 -177.52(17) . .
O1 Zr1 Zr3 O2 -53.87(15) 11_655 .
O3 Zr1 Zr3 O2 -124.14(14) . .
O5 Zr1 Zr3 O2 91.60(15) . .
O5 Zr1 Zr3 O2 23.77(15) 11_655 .
Zr3 Zr1 Zr3 O2 -33.74(13) 11_655 .
Zr2 Zr1 Zr3 O2 -143.91(13) . .
Zr2 Zr1 Zr3 O2 -88.64(14) 11_655 .
O2 Zr1 Zr3 O2 53.38(14) . 10_556
O6 Zr1 Zr3 O2 -148.04(10) 13 10_556
O6 Zr1 Zr3 O2 -35.8(3) 7 10_556
O1 Zr1 Zr3 O2 -124.14(14) . 10_556
O1 Zr1 Zr3 O2 -0.49(10) 11_655 10_556
O3 Zr1 Zr3 O2 -70.76(10) . 10_556
O5 Zr1 Zr3 O2 144.98(10) . 10_556
O5 Zr1 Zr3 O2 77.15(11) 11_655 10_556
Zr3 Zr1 Zr3 O2 19.64(8) 11_655 10_556
Zr2 Zr1 Zr3 O2 -90.53(9) . 10_556
Zr2 Zr1 Zr3 O2 -35.26(8) 11_655 10_556
O2 Zr1 Zr3 O1 177.52(17) . .
O6 Zr1 Zr3 O1 -23.89(12) 13 .
O6 Zr1 Zr3 O1 88.4(3) 7 .
O1 Zr1 Zr3 O1 123.65(16) 11_655 .
O3 Zr1 Zr3 O1 53.39(12) . .
O5 Zr1 Zr3 O1 -90.87(13) . .
O5 Zr1 Zr3 O1 -158.70(12) 11_655 .
Zr3 Zr1 Zr3 O1 143.79(11) 11_655 .
Zr2 Zr1 Zr3 O1 33.61(11) . .
Zr2 Zr1 Zr3 O1 88.88(12) 11_655 .
O2 Zr1 Zr3 O1 125.37(15) . 10_556
O6 Zr1 Zr3 O1 -76.05(9) 13 10_556
O6 Zr1 Zr3 O1 36.2(3) 7 10_556
O1 Zr1 Zr3 O1 -52.15(11) . 10_556
O1 Zr1 Zr3 O1 71.50(10) 11_655 10_556
O3 Zr1 Zr3 O1 1.24(8) . 10_556
O5 Zr1 Zr3 O1 -143.03(9) . 10_556
O5 Zr1 Zr3 O1 149.14(10) 11_655 10_556
Zr3 Zr1 Zr3 O1 91.63(8) 11_655 10_556
Zr2 Zr1 Zr3 O1 -18.54(7) . 10_556
Zr2 Zr1 Zr3 O1 36.73(7) 11_655 10_556
O2 Zr1 Zr3 O8 -27.93(16) . .
O6 Zr1 Zr3 O8 130.65(11) 13 .
O6 Zr1 Zr3 O8 -117.1(3) 7 .
O1 Zr1 Zr3 O8 154.54(14) . .
O1 Zr1 Zr3 O8 -81.81(11) 11_655 .
O3 Zr1 Zr3 O8 -152.07(10) . .
O5 Zr1 Zr3 O8 63.67(12) . .
O5 Zr1 Zr3 O8 -4.16(11) 11_655 .
Zr3 Zr1 Zr3 O8 -61.67(9) 11_655 .
Zr2 Zr1 Zr3 O8 -171.84(9) . .
Zr2 Zr1 Zr3 O8 -116.58(10) 11_655 .
O2 Zr1 Zr3 O4 -90.10(15) . .
O6 Zr1 Zr3 O4 68.49(9) 13 .
O6 Zr1 Zr3 O4 -179.3(2) 7 .
O1 Zr1 Zr3 O4 92.38(13) . .
O1 Zr1 Zr3 O4 -143.97(9) 11_655 .
O3 Zr1 Zr3 O4 145.77(8) . .
O5 Zr1 Zr3 O4 1.51(9) . .
O5 Zr1 Zr3 O4 -66.32(10) 11_655 .
Zr3 Zr1 Zr3 O4 -123.83(8) 11_655 .
Zr2 Zr1 Zr3 O4 125.99(8) . .
Zr2 Zr1 Zr3 O4 -178.74(7) 11_655 .
O2 Zr1 Zr3 O4 85.4(2) . 10_556
O6 Zr1 Zr3 O4 -116.1(2) 13 10_556
O6 Zr1 Zr3 O4 -3.8(3) 7 10_556
O1 Zr1 Zr3 O4 -92.2(2) . 10_556
O1 Zr1 Zr3 O4 31.5(2) 11_655 10_556
O3 Zr1 Zr3 O4 -38.8(2) . 10_556
O5 Zr1 Zr3 O4 177.0(2) . 10_556
O5 Zr1 Zr3 O4 109.1(2) 11_655 10_556
Zr3 Zr1 Zr3 O4 51.6(2) 11_655 10_556
Zr2 Zr1 Zr3 O4 -58.5(2) . 10_556
Zr2 Zr1 Zr3 O4 -3.3(2) 11_655 10_556
O2 Zr1 Zr3 O9 -149.36(15) . .
O6 Zr1 Zr3 O9 9.23(10) 13 .
O6 Zr1 Zr3 O9 121.5(3) 7 .
O1 Zr1 Zr3 O9 33.12(13) . .
O1 Zr1 Zr3 O9 156.77(10) 11_655 .
O3 Zr1 Zr3 O9 86.51(10) . .
O5 Zr1 Zr3 O9 -57.75(11) . .
O5 Zr1 Zr3 O9 -125.58(10) 11_655 .
Zr3 Zr1 Zr3 O9 176.91(8) 11_655 .
Zr2 Zr1 Zr3 O9 66.73(8) . .
Zr2 Zr1 Zr3 O9 122.00(9) 11_655 .
O2 Zr1 Zr3 Zr1 88.77(14) . 10_556
O6 Zr1 Zr3 Zr1 -112.64(7) 13 10_556
O6 Zr1 Zr3 Zr1 -0.4(2) 7 10_556
O1 Zr1 Zr3 Zr1 -88.75(12) . 10_556
O1 Zr1 Zr3 Zr1 34.90(7) 11_655 10_556
O3 Zr1 Zr3 Zr1 -35.36(5) . 10_556
O5 Zr1 Zr3 Zr1 -179.62(6) . 10_556
O5 Zr1 Zr3 Zr1 112.55(8) 11_655 10_556
Zr3 Zr1 Zr3 Zr1 55.04(4) 11_655 10_556
Zr2 Zr1 Zr3 Zr1 -55.14(4) . 10_556
Zr2 Zr1 Zr3 Zr1 0.131(16) 11_655 10_556
O2 Zr1 Zr3 Zr3 33.74(13) . 11_655
O6 Zr1 Zr3 Zr3 -167.68(5) 13 11_655
O6 Zr1 Zr3 Zr3 -55.4(2) 7 11_655
O1 Zr1 Zr3 Zr3 -143.79(11) . 11_655
O1 Zr1 Zr3 Zr3 -20.13(6) 11_655 11_655
O3 Zr1 Zr3 Zr3 -90.40(6) . 11_655
O5 Zr1 Zr3 Zr3 125.34(7) . 11_655
O5 Zr1 Zr3 Zr3 57.51(7) 11_655 11_655
Zr2 Zr1 Zr3 Zr3 -110.17(3) . 11_655
Zr2 Zr1 Zr3 Zr3 -54.91(4) 11_655 11_655
O2 Zr1 Zr3 Zr2 143.91(13) . .
O6 Zr1 Zr3 Zr2 -57.51(6) 13 .
O6 Zr1 Zr3 Zr2 54.7(2) 7 .
O1 Zr1 Zr3 Zr2 -33.61(11) . .
O1 Zr1 Zr3 Zr2 90.04(7) 11_655 .
O3 Zr1 Zr3 Zr2 19.77(5) . .
O5 Zr1 Zr3 Zr2 -124.49(7) . .
O5 Zr1 Zr3 Zr2 167.68(6) 11_655 .
Zr3 Zr1 Zr3 Zr2 110.17(3) 11_655 .
Zr2 Zr1 Zr3 Zr2 55.27(4) 11_655 .
O1 Zr2 Zr3 O2 56.41(15) . .
O1 Zr2 Zr3 O2 -125.13(15) 10_556 .
O3 Zr2 Zr3 O2 -0.21(9) . .
O3 Zr2 Zr3 O2 -68.50(11) 10_556 .
O11 Zr2 Zr3 O2 -34.36(8) . .
O10 Zr2 Zr3 O2 145.64(8) . .
O7 Zr2 Zr3 O2 75.07(11) 13 .
O7 Zr2 Zr3 O2 -143.79(10) 6 .
Zr1 Zr2 Zr3 O2 19.95(7) . .
Zr1 Zr2 Zr3 O2 -88.67(10) 10_556 .
Zr2 Zr2 Zr3 O2 -34.36(8) 11_655 .
O1 Zr2 Zr3 O2 125.13(15) . 10_556
O1 Zr2 Zr3 O2 -56.41(15) 10_556 10_556
O3 Zr2 Zr3 O2 68.50(11) . 10_556
O3 Zr2 Zr3 O2 0.21(9) 10_556 10_556
O11 Zr2 Zr3 O2 34.36(8) . 10_556
O10 Zr2 Zr3 O2 -145.64(8) . 10_556
O7 Zr2 Zr3 O2 143.79(10) 13 10_556
O7 Zr2 Zr3 O2 -75.07(11) 6 10_556
Zr1 Zr2 Zr3 O2 88.67(10) . 10_556
Zr1 Zr2 Zr3 O2 -19.95(7) 10_556 10_556
Zr2 Zr2 Zr3 O2 34.36(8) 11_655 10_556
O1 Zr2 Zr3 O1 178.5(3) 10_556 .
O3 Zr2 Zr3 O1 -56.63(15) . .
O3 Zr2 Zr3 O1 -124.92(15) 10_556 .
O11 Zr2 Zr3 O1 -90.77(13) . .
O10 Zr2 Zr3 O1 89.23(13) . .
O7 Zr2 Zr3 O1 18.66(15) 13 .
O7 Zr2 Zr3 O1 159.80(15) 6 .
Zr1 Zr2 Zr3 O1 -36.46(14) . .
Zr1 Zr2 Zr3 O1 -145.08(14) 10_556 .
Zr2 Zr2 Zr3 O1 -90.77(13) 11_655 .
O1 Zr2 Zr3 O1 -178.5(3) . 10_556
O3 Zr2 Zr3 O1 124.92(15) . 10_556
O3 Zr2 Zr3 O1 56.63(15) 10_556 10_556
O11 Zr2 Zr3 O1 90.77(13) . 10_556
O10 Zr2 Zr3 O1 -89.23(13) . 10_556
O7 Zr2 Zr3 O1 -159.80(15) 13 10_556
O7 Zr2 Zr3 O1 -18.66(15) 6 10_556
Zr1 Zr2 Zr3 O1 145.08(14) . 10_556
Zr1 Zr2 Zr3 O1 36.46(14) 10_556 10_556
Zr2 Zr2 Zr3 O1 90.77(13) 11_655 10_556
O1 Zr2 Zr3 O8 90.77(13) . .
O1 Zr2 Zr3 O8 -90.77(13) 10_556 .
O3 Zr2 Zr3 O8 34.15(7) . .
O3 Zr2 Zr3 O8 -34.15(7) 10_556 .
O11 Zr2 Zr3 O8 0.0 . .
O10 Zr2 Zr3 O8 180.0 . .
O7 Zr2 Zr3 O8 109.43(7) 13 .
O7 Zr2 Zr3 O8 -109.43(7) 6 .
Zr1 Zr2 Zr3 O8 54.31(3) . .
Zr1 Zr2 Zr3 O8 -54.31(3) 10_556 .
Zr2 Zr2 Zr3 O8 0.0 11_655 .
O1 Zr2 Zr3 O4 -18.34(15) . .
O1 Zr2 Zr3 O4 160.12(15) 10_556 .
O3 Zr2 Zr3 O4 -74.96(11) . .
O3 Zr2 Zr3 O4 -143.25(10) 10_556 .
O11 Zr2 Zr3 O4 -109.11(7) . .
O10 Zr2 Zr3 O4 70.89(7) . .
O7 Zr2 Zr3 O4 0.33(10) 13 .
O7 Zr2 Zr3 O4 141.46(11) 6 .
Zr1 Zr2 Zr3 O4 -54.80(9) . .
Zr1 Zr2 Zr3 O4 -163.41(7) 10_556 .
Zr2 Zr2 Zr3 O4 -109.11(7) 11_655 .
O1 Zr2 Zr3 O4 -160.12(15) . 10_556
O1 Zr2 Zr3 O4 18.34(15) 10_556 10_556
O3 Zr2 Zr3 O4 143.25(10) . 10_556
O3 Zr2 Zr3 O4 74.96(11) 10_556 10_556
O11 Zr2 Zr3 O4 109.11(7) . 10_556
O10 Zr2 Zr3 O4 -70.89(7) . 10_556
O7 Zr2 Zr3 O4 -141.46(11) 13 10_556
O7 Zr2 Zr3 O4 -0.33(10) 6 10_556
Zr1 Zr2 Zr3 O4 163.41(7) . 10_556
Zr1 Zr2 Zr3 O4 54.80(9) 10_556 10_556
Zr2 Zr2 Zr3 O4 109.11(7) 11_655 10_556
O1 Zr2 Zr3 O9 -89.23(13) . .
O1 Zr2 Zr3 O9 89.23(13) 10_556 .
O3 Zr2 Zr3 O9 -145.85(7) . .
O3 Zr2 Zr3 O9 145.85(7) 10_556 .
O11 Zr2 Zr3 O9 180.0 . .
O10 Zr2 Zr3 O9 0.0 . .
O7 Zr2 Zr3 O9 -70.57(7) 13 .
O7 Zr2 Zr3 O9 70.57(7) 6 .
Zr1 Zr2 Zr3 O9 -125.69(3) . .
Zr1 Zr2 Zr3 O9 125.69(3) 10_556 .
Zr2 Zr2 Zr3 O9 180.0 11_655 .
O1 Zr2 Zr3 Zr1 36.46(14) . .
O1 Zr2 Zr3 Zr1 -145.08(14) 10_556 .
O3 Zr2 Zr3 Zr1 -20.16(6) . .
O3 Zr2 Zr3 Zr1 -88.45(9) 10_556 .
O11 Zr2 Zr3 Zr1 -54.31(3) . .
O10 Zr2 Zr3 Zr1 125.69(3) . .
O7 Zr2 Zr3 Zr1 55.13(9) 13 .
O7 Zr2 Zr3 Zr1 -163.74(7) 6 .
Zr1 Zr2 Zr3 Zr1 -108.61(7) 10_556 .
Zr2 Zr2 Zr3 Zr1 -54.31(3) 11_655 .
O1 Zr2 Zr3 Zr1 145.08(14) . 10_556
O1 Zr2 Zr3 Zr1 -36.46(14) 10_556 10_556
O3 Zr2 Zr3 Zr1 88.45(9) . 10_556
O3 Zr2 Zr3 Zr1 20.16(6) 10_556 10_556
O11 Zr2 Zr3 Zr1 54.31(3) . 10_556
O10 Zr2 Zr3 Zr1 -125.69(3) . 10_556
O7 Zr2 Zr3 Zr1 163.74(7) 13 10_556
O7 Zr2 Zr3 Zr1 -55.13(9) 6 10_556
Zr1 Zr2 Zr3 Zr1 108.61(7) . 10_556
Zr2 Zr2 Zr3 Zr1 54.31(3) 11_655 10_556
O1 Zr2 Zr3 Zr3 90.77(13) . 11_655
O1 Zr2 Zr3 Zr3 -90.77(13) 10_556 11_655
O3 Zr2 Zr3 Zr3 34.15(7) . 11_655
O3 Zr2 Zr3 Zr3 -34.15(7) 10_556 11_655
O11 Zr2 Zr3 Zr3 0.0 . 11_655
O10 Zr2 Zr3 Zr3 180.0 . 11_655
O7 Zr2 Zr3 Zr3 109.43(7) 13 11_655
O7 Zr2 Zr3 Zr3 -109.43(7) 6 11_655
Zr1 Zr2 Zr3 Zr3 54.31(3) . 11_655
Zr1 Zr2 Zr3 Zr3 -54.31(3) 10_556 11_655
Zr2 Zr2 Zr3 Zr3 0.0 11_655 11_655
O1 Zr2 O1 Zr3 -0.93(16) 10_556 .
O3 Zr2 O1 Zr3 118.73(15) . .
O3 Zr2 O1 Zr3 60.03(15) 10_556 .
O11 Zr2 O1 Zr3 174.90(17) . .
O10 Zr2 O1 Zr3 -88.89(12) . .
O7 Zr2 O1 Zr3 -161.71(14) 13 .
O7 Zr2 O1 Zr3 -30.1(2) 6 .
Zr1 Zr2 O1 Zr3 119.48(18) . .
Zr1 Zr2 O1 Zr3 29.53(11) 10_556 .
Zr2 Zr2 O1 Zr3 89.12(11) 11_655 .
O1 Zr2 O1 Zr1 -120.42(7) 10_556 .
O3 Zr2 O1 Zr1 -0.75(10) . .
O3 Zr2 O1 Zr1 -59.45(13) 10_556 .
O11 Zr2 O1 Zr1 55.4(2) . .
O10 Zr2 O1 Zr1 151.63(10) . .
O7 Zr2 O1 Zr1 78.80(11) 13 .
O7 Zr2 O1 Zr1 -149.61(11) 6 .
Zr1 Zr2 O1 Zr1 -89.96(10) 10_556 .
Zr3 Zr2 O1 Zr1 -119.48(18) . .
Zr2 Zr2 O1 Zr1 -30.36(9) 11_655 .
O2 Zr3 O1 Zr2 -118.83(15) . .
O2 Zr3 O1 Zr2 -59.59(15) 10_556 .
O1 Zr3 O1 Zr2 0.93(16) 10_556 .
O8 Zr3 O1 Zr2 -163.78(19) . .
O4 Zr3 O1 Zr2 162.29(14) . .
O4 Zr3 O1 Zr2 30.1(2) 10_556 .
O9 Zr3 O1 Zr2 88.54(12) . .
Zr1 Zr3 O1 Zr2 -120.34(18) . .
Zr1 Zr3 O1 Zr2 -29.72(11) 10_556 .
Zr3 Zr3 O1 Zr2 -89.59(11) 11_655 .
O2 Zr3 O1 Zr1 1.51(10) . .
O2 Zr3 O1 Zr1 60.75(13) 10_556 .
O1 Zr3 O1 Zr1 121.27(7) 10_556 .
O8 Zr3 O1 Zr1 -43.4(3) . .
O4 Zr3 O1 Zr1 -77.37(11) . .
O4 Zr3 O1 Zr1 150.45(11) 10_556 .
O9 Zr3 O1 Zr1 -151.12(10) . .
Zr1 Zr3 O1 Zr1 90.62(10) 10_556 .
Zr3 Zr3 O1 Zr1 30.75(9) 11_655 .
Zr2 Zr3 O1 Zr1 120.34(18) . .
O2 Zr1 O1 Zr2 120.73(14) . .
O6 Zr1 O1 Zr2 -80.42(12) 13 .
O6 Zr1 O1 Zr2 -34.86(18) 7 .
O1 Zr1 O1 Zr2 60.53(15) 11_655 .
O3 Zr1 O1 Zr2 0.74(10) . .
O5 Zr1 O1 Zr2 -157.31(11) . .
O5 Zr1 O1 Zr2 156.41(10) 11_655 .
Zr3 Zr1 O1 Zr2 122.24(16) . .
Zr3 Zr1 O1 Zr2 91.40(10) 11_655 .
Zr2 Zr1 O1 Zr2 30.76(9) 11_655 .
O2 Zr1 O1 Zr3 -1.50(10) . .
O6 Zr1 O1 Zr3 157.35(11) 13 .
O6 Zr1 O1 Zr3 -157.09(10) 7 .
O1 Zr1 O1 Zr3 -61.70(14) 11_655 .
O3 Zr1 O1 Zr3 -121.49(14) . .
O5 Zr1 O1 Zr3 80.46(11) . .
O5 Zr1 O1 Zr3 34.17(19) 11_655 .
Zr3 Zr1 O1 Zr3 -30.84(9) 11_655 .
Zr2 Zr1 O1 Zr3 -122.24(16) . .
Zr2 Zr1 O1 Zr3 -91.48(10) 11_655 .
O2 Zr3 O2 Zr3 1.09(18) 10_556 11_655
O1 Zr3 O2 Zr3 120.09(16) . 11_655
O1 Zr3 O2 Zr3 62.37(16) 10_556 11_655
O8 Zr3 O2 Zr3 -83.83(14) . 11_655
O4 Zr3 O2 Zr3 -158.92(16) . 11_655
O4 Zr3 O2 Zr3 -29.5(2) 10_556 11_655
O9 Zr3 O2 Zr3 174.07(15) . 11_655
Zr1 Zr3 O2 Zr3 121.6(2) . 11_655
Zr1 Zr3 O2 Zr3 31.02(13) 10_556 11_655
Zr2 Zr3 O2 Zr3 90.98(13) . 11_655
O2 Zr3 O2 Zr1 -120.55(9) 10_556 .
O1 Zr3 O2 Zr1 -1.55(11) . .
O1 Zr3 O2 Zr1 -59.27(15) 10_556 .
O8 Zr3 O2 Zr1 154.53(13) . .
O4 Zr3 O2 Zr1 79.44(13) . .
O4 Zr3 O2 Zr1 -151.13(10) 10_556 .
O9 Zr3 O2 Zr1 52.4(3) . .
Zr1 Zr3 O2 Zr1 -90.63(12) 10_556 .
Zr3 Zr3 O2 Zr1 -121.6(2) 11_655 .
Zr2 Zr3 O2 Zr1 -30.66(11) . .
O6 Zr1 O2 Zr3 -34.0(2) 13 .
O6 Zr1 O2 Zr3 156.60(8) 7 .
O1 Zr1 O2 Zr3 1.53(10) . .
O1 Zr1 O2 Zr3 121.03(16) 11_655 .
O3 Zr1 O2 Zr3 61.28(11) . .
O5 Zr1 O2 Zr3 -80.03(13) . .
O5 Zr1 O2 Zr3 -157.41(13) 11_655 .
Zr3 Zr1 O2 Zr3 122.6(2) 11_655 .
Zr2 Zr1 O2 Zr3 30.89(11) . .
Zr2 Zr1 O2 Zr3 91.67(12) 11_655 .
O6 Zr1 O2 Zr3 -156.60(8) 13 11_655
O6 Zr1 O2 Zr3 34.0(2) 7 11_655
O1 Zr1 O2 Zr3 -121.03(16) . 11_655
O1 Zr1 O2 Zr3 -1.53(10) 11_655 11_655
O3 Zr1 O2 Zr3 -61.28(11) . 11_655
O5 Zr1 O2 Zr3 157.41(13) . 11_655
O5 Zr1 O2 Zr3 80.03(13) 11_655 11_655
Zr3 Zr1 O2 Zr3 -122.6(2) . 11_655
Zr2 Zr1 O2 Zr3 -91.67(12) . 11_655
Zr2 Zr1 O2 Zr3 -30.89(11) 11_655 11_655
O1 Zr2 O3 Zr2 -118.34(18) . 11_655
O1 Zr2 O3 Zr2 -60.01(18) 10_556 11_655
O3 Zr2 O3 Zr2 1.1(2) 10_556 11_655
O11 Zr2 O3 Zr2 89.42(16) . 11_655
O10 Zr2 O3 Zr2 -173.68(16) . 11_655
O7 Zr2 O3 Zr2 162.39(18) 13 11_655
O7 Zr2 O3 Zr2 30.0(3) 6 11_655
Zr1 Zr2 O3 Zr2 -119.1(2) . 11_655
Zr1 Zr2 O3 Zr2 -29.60(15) 10_556 11_655
Zr3 Zr2 O3 Zr2 -88.98(15) . 11_655
O1 Zr2 O3 Zr1 0.75(10) . .
O1 Zr2 O3 Zr1 59.07(14) 10_556 .
O3 Zr2 O3 Zr1 120.22(8) 10_556 .
O11 Zr2 O3 Zr1 -151.50(12) . .
O10 Zr2 O3 Zr1 -54.6(3) . .
O7 Zr2 O3 Zr1 -78.53(12) 13 .
O7 Zr2 O3 Zr1 149.13(10) 6 .
Zr1 Zr2 O3 Zr1 89.48(12) 10_556 .
Zr3 Zr2 O3 Zr1 30.10(11) . .
Zr2 Zr2 O3 Zr1 119.1(2) 11_655 .
O2 Zr1 O3 Zr2 -60.62(11) . .
O6 Zr1 O3 Zr2 81.15(13) 13 .
O6 Zr1 O3 Zr2 157.61(13) 7 .
O1 Zr1 O3 Zr2 -0.73(10) . .
O1 Zr1 O3 Zr2 -120.51(16) 11_655 .
O5 Zr1 O3 Zr2 35.7(2) . .
O5 Zr1 O3 Zr2 -156.92(8) 11_655 .
Zr3 Zr1 O3 Zr2 -30.52(11) . .
Zr3 Zr1 O3 Zr2 -90.72(12) 11_655 .
Zr2 Zr1 O3 Zr2 -121.2(2) 11_655 .
O2 Zr1 O3 Zr2 60.62(11) . 11_655
O6 Zr1 O3 Zr2 -157.61(13) 13 11_655
O6 Zr1 O3 Zr2 -81.15(13) 7 11_655
O1 Zr1 O3 Zr2 120.51(16) . 11_655
O1 Zr1 O3 Zr2 0.73(10) 11_655 11_655
O5 Zr1 O3 Zr2 156.92(8) . 11_655
O5 Zr1 O3 Zr2 -35.7(2) 11_655 11_655
Zr3 Zr1 O3 Zr2 90.72(12) . 11_655
Zr3 Zr1 O3 Zr2 30.52(11) 11_655 11_655
Zr2 Zr1 O3 Zr2 121.2(2) . 11_655
O2 Zr3 O4 C1 -33.3(3) . .
O2 Zr3 O4 C1 -62.6(4) 10_556 .
O1 Zr3 O4 C1 41.0(3) . .
O1 Zr3 O4 C1 68.5(4) 10_556 .
O8 Zr3 O4 C1 -119.7(3) . .
O4 Zr3 O4 C1 -174.8(3) 10_556 .
O9 Zr3 O4 C1 131.1(3) . .
Zr1 Zr3 O4 C1 3.4(3) . .
Zr1 Zr3 O4 C1 -0.2(5) 10_556 .
Zr3 Zr3 O4 C1 -45.6(3) 11_655 .
Zr2 Zr3 O4 C1 51.3(3) . .
O2 Zr1 O5 C1 28.0(3) . .
O6 Zr1 O5 C1 -125.1(3) 13 .
O6 Zr1 O5 C1 172.6(3) 7 .
O1 Zr1 O5 C1 -44.1(3) . .
O1 Zr1 O5 C1 62.1(4) 11_655 .
O3 Zr1 O5 C1 -78.9(3) . .
O5 Zr1 O5 C1 109.1(3) 11_655 .
Zr3 Zr1 O5 C1 -7.6(3) . .
Zr3 Zr1 O5 C1 41.6(3) 11_655 .
Zr2 Zr1 O5 C1 -57.7(3) . .
Zr2 Zr1 O5 C1 -8.6(5) 11_655 .
Zr1 O5 C1 O4 12.8(6) . .
Zr1 O5 C1 C2 -164.1(2) . .
Zr3 O4 C1 O5 -10.2(6) . .
Zr3 O4 C1 C2 166.7(2) . .
O5 C1 C2 C7 -13.4(6) . .
O4 C1 C2 C7 169.5(4) . .
O5 C1 C2 C3 168.5(3) . .
O4 C1 C2 C3 -8.6(5) . .
C7 C2 C3 C4 3.4(6) . .
C1 C2 C3 C4 -178.4(3) . .
C2 C3 C4 C5 0.0(6) . .
C3 C4 C5 C6 -4.5(6) . .
C3 C4 C5 C8 -180.0(3) . .
C4 C5 C6 C7 5.5(6) . .
C8 C5 C6 C7 -179.2(4) . .
C3 C2 C7 C6 -2.5(6) . .
C1 C2 C7 C6 179.5(4) . .
C5 C6 C7 C2 -2.1(6) . .
C6 C5 C8 C13 -36.0(6) . .
C4 C5 C8 C13 139.3(4) . .
C6 C5 C8 C9 140.2(4) . .
C4 C5 C8 C9 -44.6(5) . .
C13 C8 C9 C10 -2.8(5) . .
C5 C8 C9 C10 -179.1(3) . .
C8 C9 C10 C11 0.4(5) . .
C8 C9 C10 C10 -174.5(2) . 12
C9 C10 C11 N1 -176.1(3) . .
C10 C10 C11 N1 -0.2(3) 12 .
C9 C10 C11 C12 1.0(5) . .
C10 C10 C11 C12 176.9(3) 12 .
C11 N1 C11 C10 0.2(5) 12 .
C11 N1 C11 C12 -176.6(2) 12 .
C10 C11 C12 C13 0.2(5) . .
N1 C11 C12 C13 176.7(4) . .
C10 C11 C12 C14 -179.5(3) . .
N1 C11 C12 C14 -3.0(6) . .
C9 C8 C13 C12 4.2(6) . .
C5 C8 C13 C12 -179.6(3) . .
C11 C12 C13 C8 -2.8(5) . .
C14 C12 C13 C8 176.9(3) . .
C13 C12 C14 C19 -46.2(5) . .
C11 C12 C14 C19 133.5(4) . .
C13 C12 C14 C15 134.2(4) . .
C11 C12 C14 C15 -46.1(6) . .
C19 C14 C15 C16 2.2(5) . .
C12 C14 C15 C16 -178.3(3) . .
C14 C15 C16 C17 0.3(6) . .
C15 C16 C17 C18 -3.5(5) . .
C15 C16 C17 C20 179.2(3) . .
C16 C17 C18 C19 4.2(5) . .
C20 C17 C18 C19 -178.2(3) . .
C15 C14 C19 C18 -1.2(5) . .
C12 C14 C19 C18 179.2(3) . .
C17 C18 C19 C14 -2.0(5) . .
Zr1 O6 C20 O7 -5.8(5) 13 .
Zr1 O6 C20 C17 175.1(2) 13 .
Zr2 O7 C20 O6 4.1(5) 13 .
Zr2 O7 C20 C17 -176.8(2) 13 .
C16 C17 C20 O6 174.3(3) . .
C18 C17 C20 O6 -3.0(5) . .
C16 C17 C20 O7 -4.8(5) . .
C18 C17 C20 O7 177.9(3) . .

loop_
_platon_squeeze_void_nr
_platon_squeeze_void_average_x
_platon_squeeze_void_average_y
_platon_squeeze_void_average_z
_platon_squeeze_void_volume
_platon_squeeze_void_count_electrons
1 -0.024 -0.010 -0.004 15809.7 3634.5
